data_4510136
loop_
_publ_author_name
'Xu, Weiwei L.'
'Smith, Mark D.'
'Krause, Jeanette A.'
'Greytak, Andrew B.'
'Ma, Shuguo'
'Read, Cory M.'
'Shimizu, Linda S.'

_publ_section_title
;
 Single Crystal to Single Crystal Polymerization of a Self-Assembled
 Diacetylene Macrocycle Affords Columnar Polydiacetylenes
;
_journal_issue 3
_journal_name_full 'Crystal Growth &amp; Design'
_journal_page_first 993
_journal_paper_doi 10.1021/cg401380a
_journal_volume 14
_journal_year 2014
_chemical_formula_moiety 'C28 H20 N4 O4, C H4 O'
_chemical_formula_sum 'C29 H24 N4 O5'
_chemical_formula_weight 508.52
_chemical_name_systematic
;
 ? 
;
_space_group_crystal_system triclinic
_space_group_IT_number 2
_space_group_name_Hall '-P 1'
_space_group_name_H-M_alt 'P -1'
_symmetry_space_group_name_Hall '-P 1'
_symmetry_space_group_name_H-M 'P -1'
_atom_sites_solution_hydrogens geom
_atom_sites_solution_primary direct
_atom_sites_solution_secondary difmap
_audit_creation_date 2012-03-28
_audit_creation_method
;
  Olex2 1.1
  (compiled Nov  1 2011 20:42:30, GUI svn.r3906)
;
_cell_angle_alpha 111.787(3)
_cell_angle_beta 99.823(3)
_cell_angle_gamma 97.184(3)
_cell_formula_units_Z 1
_cell_length_a 4.5301(10)
_cell_length_b 11.579(3)
_cell_length_c 12.321(3)
_cell_measurement_reflns_used 1695
_cell_measurement_temperature 150(2)
_cell_measurement_theta_max 27.854
_cell_measurement_theta_min 3.575
_cell_volume 578.7(2)
_computing_cell_refinement 'Bruker SAINT v7.68A'
_computing_data_collection 'Bruker APEX2 v2012.2.0'
_computing_data_reduction 'Bruker SAINT v7.68A'
_computing_molecular_graphics 'Bruker SHELXTL v6.14'
_computing_publication_material 'Bruker SHELXTL v6.14'
_computing_structure_refinement 'Bruker SHELXTL v6.14'
_computing_structure_solution 'Bruker SHELXTL v6.14'
_diffrn_ambient_temperature 150(2)
_diffrn_measured_fraction_theta_full 0.991
_diffrn_measured_fraction_theta_max 0.991
_diffrn_measurement_device_type 'Bruker SMART APEXII CCD diffractometer'
_diffrn_measurement_method 'omega scans'
_diffrn_radiation_monochromator 'Si-<111> channel cut crystal'
_diffrn_radiation_type synchrotron
_diffrn_radiation_wavelength 0.77490
_diffrn_reflns_av_R_equivalents 0.0357
_diffrn_reflns_av_unetI/netI 0.0434
_diffrn_reflns_limit_h_max 6
_diffrn_reflns_limit_h_min -6
_diffrn_reflns_limit_k_max 15
_diffrn_reflns_limit_k_min -15
_diffrn_reflns_limit_l_max 16
_diffrn_reflns_limit_l_min -16
_diffrn_reflns_number 7750
_diffrn_reflns_theta_full 28.28
_diffrn_reflns_theta_max 28.28
_diffrn_reflns_theta_min 3.39
_diffrn_source synchrotron
_exptl_absorpt_coefficient_mu 0.102
_exptl_absorpt_correction_T_max 0.7460
_exptl_absorpt_correction_T_min 0.6421
_exptl_absorpt_correction_type multi-scan
_exptl_absorpt_process_details
;
SADABS-2008/1 (Bruker,2008) was used for absorption correction.
R(int) was 0.1118 before and 0.0396 after correction.
The Ratio of minimum to maximum transmission is 0.8607.
The \l/2 correction factor is 0.0000.
;
_exptl_crystal_colour 'pale blue'
_exptl_crystal_density_diffrn 1.459
_exptl_crystal_density_method 'not measured'
_exptl_crystal_description block
_exptl_crystal_F_000 266
_exptl_crystal_size_max 0.04
_exptl_crystal_size_mid 0.03
_exptl_crystal_size_min 0.03
_refine_diff_density_max 0.866
_refine_diff_density_min -0.556
_refine_diff_density_rms 0.079
_refine_ls_extinction_method none
_refine_ls_goodness_of_fit_ref 1.088
_refine_ls_hydrogen_treatment constr
_refine_ls_matrix_type full
_refine_ls_number_parameters 134
_refine_ls_number_reflns 2841
_refine_ls_number_restraints 9
_refine_ls_restrained_S_all 1.103
_refine_ls_R_factor_all 0.1339
_refine_ls_R_factor_gt 0.0989
_refine_ls_shift/su_max 0.000
_refine_ls_shift/su_mean 0.000
_refine_ls_structure_factor_coef Fsqd
_refine_ls_weighting_details 'calc w=1/[\s^2^(Fo^2^)+(0.1426P)^2^+0.7244P] where P=(Fo^2^+2Fc^2^)/3'
_refine_ls_weighting_scheme calc
_refine_ls_wR_factor_gt 0.2670
_refine_ls_wR_factor_ref 0.2975
_reflns_number_gt 1937
_reflns_number_total 2841
_reflns_threshold_expression >2sigma(I)
_cod_data_source_file cg401380a_si_004.cif
_cod_data_source_block usca023b
_cod_database_code 4510136

loop_
_space_group_symop_id
_space_group_symop_operation_xyz
1 'x, y, z'
2 '-x, -y, -z'

loop_
_atom_site_label
_atom_site_type_symbol
_atom_site_fract_x
_atom_site_fract_y
_atom_site_fract_z
_atom_site_U_iso_or_equiv
_atom_site_adp_type
_atom_site_occupancy
_atom_site_symmetry_multiplicity
_atom_site_calc_flag
_atom_site_refinement_flags
_atom_site_disorder_assembly
_atom_site_disorder_group
O1 O 1.0180(5) 0.2047(2) 0.0729(2) 0.0381(6) Uani 1 1 d . . .
N1 N 0.6217(6) 0.2900(3) 0.0994(3) 0.0405(7) Uani 1 1 d . . .
H1 H 0.4550 0.2934 0.1272 0.049 Uiso 1 1 calc R . .
C1 C 0.7892(6) 0.2101(3) 0.1086(3) 0.0313(7) Uani 1 1 d . . .
O2A O 0.3753(12) 0.0310(5) 0.4617(4) 0.0445(11) Uiso 0.50 1 d PD . 1
N2A N 0.2231(14) 0.1939(5) 0.4376(5) 0.0389(14) Uiso 0.50 1 d PD A 1
H2A H 0.1997 0.2378 0.3929 0.047 Uiso 0.50 1 calc PR A 1
C2A C 0.7026(13) 0.1273(4) 0.1633(4) 0.0288(7) Uiso 0.50 1 d PG A 1
C3A C 0.7667(12) 0.0067(4) 0.1145(4) 0.0334(8) Uiso 0.50 1 d PG A 1
H3A H 0.8674 -0.0144 0.0502 0.040 Uiso 0.50 1 calc PR A 1
C4A C 0.6836(11) -0.0829(3) 0.1598(4) 0.0379(10) Uiso 0.50 1 d PG A 1
H4A H 0.7274 -0.1653 0.1264 0.045 Uiso 0.50 1 calc PR A 1
C5A C 0.5363(10) -0.0519(3) 0.2538(4) 0.0352(10) Uiso 0.50 1 d PG A 1
H5A H 0.4795 -0.1132 0.2848 0.042 Uiso 0.50 1 calc PR A 1
C6A C 0.4722(9) 0.0686(4) 0.3026(3) 0.0265(8) Uiso 0.50 1 d PGD A 1
C7A C 0.5553(11) 0.1582(3) 0.2574(4) 0.0265(8) Uiso 0.50 1 d PG A 1
H7A H 0.5115 0.2406 0.2908 0.032 Uiso 0.50 1 calc PR A 1
C8A C 0.3514(14) 0.0966(5) 0.4054(5) 0.0333(12) Uiso 0.50 1 d PD A 1
C12A C 0.1201(15) 0.2290(7) 0.5462(6) 0.0417(15) Uiso 0.50 1 d PD A 1
H12A H 0.0320 0.1511 0.5550 0.050 Uiso 0.50 1 calc PR A 1
H12B H -0.0437 0.2773 0.5416 0.050 Uiso 0.50 1 calc PR A 1
C13A C 0.3637(16) 0.3051(7) 0.6502(7) 0.040(2) Uiso 0.50 1 d PD A 1
C14A C 0.5695(18) 0.3762(8) 0.7289(8) 0.0405(11) Uiso 0.50 1 d PD . 1
O2B O 0.2145(12) 0.2748(5) 0.4202(5) 0.0458(12) Uiso 0.50 1 d PD A 2
N2B N 0.2525(12) 0.1272(5) 0.4876(5) 0.0352(11) Uiso 0.50 1 d PD A 2
H2B H 0.2934 0.0520 0.4774 0.042 Uiso 0.50 1 calc PR A 2
C2B C 0.6787(13) 0.1343(4) 0.1650(4) 0.0288(7) Uiso 0.50 1 d PG A 2
C3B C 0.7452(12) 0.0146(4) 0.1412(4) 0.0334(8) Uiso 0.50 1 d PG A 2
H3B H 0.8510 -0.0206 0.0803 0.040 Uiso 0.50 1 calc PR A 2
C4B C 0.6567(11) -0.0537(3) 0.2063(4) 0.0379(10) Uiso 0.50 1 d PG A 2
H4B H 0.7022 -0.1356 0.1900 0.045 Uiso 0.50 1 calc PR A 2
C5B C 0.5019(10) -0.0023(4) 0.2953(4) 0.0352(10) Uiso 0.50 1 d PG A 2
H5B H 0.4414 -0.0489 0.3399 0.042 Uiso 0.50 1 calc PR A 2
C6B C 0.4354(9) 0.1175(4) 0.3192(3) 0.0265(8) Uiso 0.50 1 d PGD A 2
C7B C 0.5238(11) 0.1858(3) 0.2540(4) 0.0265(8) Uiso 0.50 1 d PG A 2
H7B H 0.4784 0.2677 0.2704 0.032 Uiso 0.50 1 calc PR A 2
C8B C 0.2952(17) 0.1765(6) 0.4131(6) 0.0368(15) Uiso 0.50 1 d PD A 2
C12B C 0.1381(15) 0.1960(6) 0.5869(6) 0.0413(15) Uiso 0.50 1 d PD A 2
H12C H 0.0500 0.1377 0.6203 0.050 Uiso 0.50 1 calc PR A 2
H12D H -0.0260 0.2356 0.5607 0.050 Uiso 0.50 1 calc PR A 2
C13B C 0.3799(17) 0.2918(7) 0.6766(8) 0.043(2) Uiso 0.50 1 d PD A 2
C14B C 0.5920(19) 0.3633(8) 0.7406(8) 0.0405(11) Uiso 0.50 1 d PD . 2
C9 C 0.7094(8) 0.3718(4) 0.0441(4) 0.0476(9) Uani 1 1 d . . .
H9A H 0.5360 0.4110 0.0254 0.057 Uiso 1 1 calc R A .
H9B H 0.7601 0.3219 -0.0326 0.057 Uiso 1 1 calc R . .
C10 C 0.9661(8) 0.4687(4) 0.1198(4) 0.0442(8) Uani 1 1 d . A .
C11 C 1.1796(8) 0.5442(3) 0.1856(3) 0.0427(8) Uani 1 1 d . . .
O3S O 0.190(4) 0.4076(13) 0.3810(13) 0.077(2) Uiso 0.279(7) 1 d PD B 3
C3S C 0.234(5) 0.5193(17) 0.5013(16) 0.077(2) Uiso 0.279(7) 1 d PD B 3
O4S O 0.327(4) 0.4278(17) 0.4229(18) 0.077(2) Uiso 0.221(7) 1 d PD B 4
C4S C 0.067(5) 0.488(2) 0.438(3) 0.077(2) Uiso 0.221(7) 1 d PD . 4

loop_
_atom_site_aniso_label
_atom_site_aniso_U_11
_atom_site_aniso_U_22
_atom_site_aniso_U_33
_atom_site_aniso_U_23
_atom_site_aniso_U_13
_atom_site_aniso_U_12
O1 0.0261(11) 0.0470(13) 0.0410(12) 0.0177(10) 0.0125(9) 0.0002(9)
N1 0.0257(13) 0.0446(16) 0.0619(18) 0.0314(14) 0.0165(12) 0.0039(11)
C1 0.0238(13) 0.0372(15) 0.0284(14) 0.0113(11) 0.0051(10) -0.0019(11)
C9 0.0312(16) 0.051(2) 0.071(2) 0.0401(19) 0.0085(15) -0.0017(14)
C10 0.0393(18) 0.0451(19) 0.058(2) 0.0293(17) 0.0199(16) 0.0047(15)
C11 0.0439(19) 0.0391(18) 0.052(2) 0.0222(15) 0.0214(16) 0.0045(15)

loop_
_atom_type_symbol
_atom_type_description
_atom_type_scat_dispersion_real
_atom_type_scat_dispersion_imag
_atom_type_scat_source
C C 0.0033 0.0016 'L.Kissel&R.H.Pratt, Acta Cryst A (1990), A46, 170-175'
H H 0.0000 0.0000 'L.Kissel&R.H.Pratt, Acta Cryst A (1990), A46, 170-175'
N N 0.0061 0.0033 'L.Kissel&R.H.Pratt, Acta Cryst A (1990), A46, 170-175'
O O 0.0106 0.0060 'L.Kissel&R.H.Pratt, Acta Cryst A (1990), A46, 170-175'

loop_
_geom_angle_atom_site_label_1
_geom_angle_atom_site_label_2
_geom_angle_atom_site_label_3
_geom_angle
_geom_angle_site_symmetry_3
C1 N1 H1 120.4 .
C1 N1 C9 119.2(3) .
C9 N1 H1 120.4 .
O1 C1 N1 121.7(3) .
O1 C1 C2A 118.7(3) .
O1 C1 C2B 124.5(3) .
N1 C1 C2A 119.6(3) .
N1 C1 C2B 113.8(3) .
C8A O2A O2A 146.0(6) 2_656
C8A N2A H2A 120.4 .
C8A N2A C12A 119.2(6) .
C12A N2A H2A 120.4 .
C3A C2A C1 115.5(3) .
C3A C2A C7A 120.0 .
C7A C2A C1 124.5(3) .
C2A C3A H3A 120.0 .
C2A C3A C4A 120.0 .
C4A C3A H3A 120.0 .
C3A C4A H4A 120.0 .
C3A C4A C5A 120.0 .
C5A C4A H4A 120.0 .
C4A C5A H5A 120.0 .
C4A C5A C6A 120.0 .
C6A C5A H5A 120.0 .
C5A C6A C8A 116.4(3) .
C7A C6A C5A 120.0 .
C7A C6A C8A 123.3(3) .
C2A C7A H7A 120.0 .
C6A C7A C2A 120.0 .
C6A C7A H7A 120.0 .
O2A C8A N2A 122.2(6) .
O2A C8A C6A 119.3(5) .
N2A C8A C6A 118.6(5) .
N2A C12A H12A 109.2 .
N2A C12A H12B 109.2 .
N2A C12A C13A 112.1(6) .
H12A C12A H12B 107.9 .
C13A C12A H12A 109.2 .
C13A C12A H12B 109.2 .
C14A C13A C12A 172.6(10) .
C13A C14A C11 176.0(12) 2_766
C8B N2B H2B 120.8 .
C8B N2B C12B 118.5(6) .
C12B N2B H2B 120.8 .
C3B C2B C1 121.2(3) .
C3B C2B C7B 120.0 .
C7B C2B C1 118.6(3) .
C2B C3B H3B 120.0 .
C2B C3B C4B 120.0 .
C4B C3B H3B 120.0 .
C3B C4B H4B 120.0 .
C5B C4B C3B 120.0 .
C5B C4B H4B 120.0 .
C4B C5B H5B 120.0 .
C4B C5B C6B 120.0 .
C6B C5B H5B 120.0 .
C5B C6B C7B 120.0 .
C5B C6B C8B 121.9(3) .
C7B C6B C8B 117.9(4) .
C2B C7B H7B 120.0 .
C6B C7B C2B 120.0 .
C6B C7B H7B 120.0 .
O2B C8B N2B 121.4(6) .
O2B C8B C6B 117.9(5) .
N2B C8B C6B 120.7(5) .
N2B C12B H12C 109.8 .
N2B C12B H12D 109.8 .
N2B C12B C13B 109.5(6) .
H12C C12B H12D 108.2 .
C13B C12B H12C 109.8 .
C13B C12B H12D 109.8 .
C14B C13B C12B 172.9(10) .
C13B C14B C11 173.7(11) 2_766
N1 C9 H9A 109.4 .
N1 C9 H9B 109.4 .
N1 C9 C10 111.2(3) .
H9A C9 H9B 108.0 .
C10 C9 H9A 109.4 .
C10 C9 H9B 109.4 .
C11 C10 C9 176.2(4) .
C10 C11 C14A 172.8(5) 2_766
C10 C11 C14B 175.3(6) 2_766

loop_
_geom_bond_atom_site_label_1
_geom_bond_atom_site_label_2
_geom_bond_distance
_geom_bond_site_symmetry_2
O1 C1 1.192(4) .
N1 H1 0.8800 .
N1 C1 1.292(4) .
N1 C9 1.414(4) .
C1 C2A 1.416(4) .
C1 C2B 1.402(4) .
O2A O2A 1.740(10) 2_656
O2A C8A 1.206(6) .
N2A H2A 0.8800 .
N2A C8A 1.294(7) .
N2A C12A 1.425(8) .
C2A C3A 1.3900 .
C2A C7A 1.3900 .
C3A H3A 0.9500 .
C3A C4A 1.3900 .
C4A H4A 0.9500 .
C4A C5A 1.3900 .
C5A H5A 0.9500 .
C5A C6A 1.3900 .
C6A C7A 1.3900 .
C6A C8A 1.409(6) .
C7A H7A 0.9500 .
C12A H12A 0.9900 .
C12A H12B 0.9900 .
C12A C13A 1.440(8) .
C13A C14A 1.181(7) .
C14A C11 1.364(6) 2_766
O2B C8B 1.217(7) .
N2B H2B 0.8800 .
N2B C8B 1.276(7) .
N2B C12B 1.413(7) .
C2B C3B 1.3900 .
C2B C7B 1.3900 .
C3B H3B 0.9500 .
C3B C4B 1.3900 .
C4B H4B 0.9500 .
C4B C5B 1.3900 .
C5B H5B 0.9500 .
C5B C6B 1.3900 .
C6B C7B 1.3900 .
C6B C8B 1.408(7) .
C7B H7B 0.9500 .
C12B H12C 0.9900 .
C12B H12D 0.9900 .
C12B C13B 1.423(7) .
C13B C14B 1.135(7) .
C14B C11 1.313(6) 2_766
C9 H9A 0.9900 .
C9 H9B 0.9900 .
C9 C10 1.417(5) .
C10 C11 1.163(5) .
C11 C14A 1.364(6) 2_766
C11 C14B 1.313(6) 2_766
O3S C3S 1.524(15) .
O4S C4S 1.450(16) .

loop_
_geom_hbond_atom_site_label_D
_geom_hbond_atom_site_label_H
_geom_hbond_atom_site_label_A
_geom_hbond_distance_DH
_geom_hbond_distance_HA
_geom_hbond_distance_DA
_geom_hbond_angle_DHA
_geom_hbond_site_symmetry_A
N1 H1 O1 0.88 1.99 2.710(3) 138.4 1_455
N2A H2A O3S 0.88 2.03 2.823(15) 149.4 .
N2A H2A O4S 0.88 2.08 2.769(18) 134.8 .
N2B H2B O2A 0.88 2.06 2.802(7) 141.1 2_656

loop_
_geom_torsion_atom_site_label_1
_geom_torsion_atom_site_label_2
_geom_torsion_atom_site_label_3
_geom_torsion_atom_site_label_4
_geom_torsion
_geom_torsion_site_symmetry_1
O1 C1 C2A C3A -35.8(4) .
O1 C1 C2A C7A 146.0(3) .
O1 C1 C2B C3B -27.4(5) .
O1 C1 C2B C7B 146.8(3) .
N1 C1 C2A C3A 144.8(3) .
N1 C1 C2A C7A -33.4(5) .
N1 C1 C2B C3B 153.6(3) .
N1 C1 C2B C7B -32.2(5) .
C1 N1 C9 C10 -73.2(4) .
C1 C2A C3A C4A -178.3(5) .
C1 C2A C7A C6A 178.2(5) .
C1 C2B C3B C4B 174.1(5) .
C1 C2B C7B C6B -174.2(5) .
O2A O2A C8A N2A -123.0(10) 2_656
O2A O2A C8A C6A 55.6(13) 2_656
C2A C3A C4A C5A 0.0 .
C3A C2A C7A C6A 0.0 .
C3A C4A C5A C6A 0.0 .
C4A C5A C6A C7A 0.0 .
C4A C5A C6A C8A -173.7(4) .
C5A C6A C7A C2A 0.0 .
C5A C6A C8A O2A 17.1(7) .
C5A C6A C8A N2A -164.2(5) .
C7A C2A C3A C4A 0.0 .
C7A C6A C8A O2A -156.4(5) .
C7A C6A C8A N2A 22.3(7) .
C8A N2A C12A C13A 82.9(8) .
C8A C6A C7A C2A 173.2(5) .
C12A N2A C8A O2A 3.3(10) .
C12A N2A C8A C6A -175.4(5) .
C2B C3B C4B C5B 0.0 .
C3B C2B C7B C6B 0.0 .
C3B C4B C5B C6B 0.0 .
C4B C5B C6B C7B 0.0 .
C4B C5B C6B C8B -176.2(5) .
C5B C6B C7B C2B 0.0 .
C5B C6B C8B O2B -172.2(5) .
C5B C6B C8B N2B 7.3(9) .
C7B C2B C3B C4B 0.0 .
C7B C6B C8B O2B 11.5(8) .
C7B C6B C8B N2B -169.0(5) .
C8B N2B C12B C13B -78.8(8) .
C8B C6B C7B C2B 176.4(5) .
C12B N2B C8B O2B -6.6(10) .
C12B N2B C8B C6B 174.0(6) .
C9 N1 C1 O1 0.9(5) .
C9 N1 C1 C2A -179.7(4) .
C9 N1 C1 C2B 180.0(4) .
